data_7035934
loop_
_publ_author_name
'B\"ottcher, Tobias'
'Jones, Cameron'

_publ_section_title
;
 Extremely bulky secondary phosphinoamines as substituents for sterically
 hindered aminosilanes.
;
_journal_issue 33
_journal_name_full 'Dalton transactions (Cambridge, England : 2003)'
_journal_page_first 14842
_journal_page_last 14853
_journal_paper_doi 10.1039/c5dt02504d
_journal_volume 44
_journal_year 2015
_chemical_formula_sum 'C101 H90 Cl8 N2 P2 Si5'
_chemical_formula_weight 1817.74
_chemical_name_systematic
; 
 ? 
;
_space_group_IT_number 14
_symmetry_cell_setting monoclinic
_symmetry_space_group_name_Hall '-P 2yn'
_symmetry_space_group_name_H-M 'P 1 21/n 1'
_atom_sites_solution_hydrogens geom
_atom_sites_solution_primary direct
_atom_sites_solution_secondary difmap
_audit_creation_method SHELXL-97
_audit_update_record
;
2015-05-18 deposited with the CCDC.
2015-07-22 downloaded from the CCDC.
;
_cell_angle_alpha 90.00
_cell_angle_beta 93.20(3)
_cell_angle_gamma 90.00
_cell_formula_units_Z 4
_cell_length_a 17.441(4)
_cell_length_b 23.780(5)
_cell_length_c 23.866(5)
_cell_measurement_temperature 100(2)
_cell_volume 9883(4)
_computing_cell_refinement 'XDS (Kabsch, 1993)'
_computing_data_collection 'Blu-Ice (McPhillips, 2002)'
_computing_data_reduction 'XDS (Kabsch, 1993)'
_computing_molecular_graphics X-Seed
_computing_publication_material CifTAB
_computing_structure_refinement 'SHELXL-97 (Sheldrick, 1997)'
_computing_structure_solution 'SHELXS-97 (Sheldrick, 1990)'
_diffrn_ambient_temperature 100(2)
_diffrn_measured_fraction_theta_full 0.994
_diffrn_measured_fraction_theta_max 0.994
_diffrn_measurement_device_type 'ADSC Quantum 210r'
_diffrn_radiation_source 'Australian Synchrotron'
_diffrn_radiation_type Synchrotron
_diffrn_radiation_wavelength 0.71090
_diffrn_reflns_av_R_equivalents 0.1434
_diffrn_reflns_av_sigmaI/netI 0.1102
_diffrn_reflns_limit_h_max 17
_diffrn_reflns_limit_h_min -17
_diffrn_reflns_limit_k_max 23
_diffrn_reflns_limit_k_min -23
_diffrn_reflns_limit_l_max 24
_diffrn_reflns_limit_l_min -23
_diffrn_reflns_number 39379
_diffrn_reflns_theta_full 20.96
_diffrn_reflns_theta_max 20.96
_diffrn_reflns_theta_min 2.93
_exptl_absorpt_coefficient_mu 0.366
_exptl_absorpt_correction_T_max 0.992
_exptl_absorpt_correction_T_min 0.963
_exptl_absorpt_correction_type multi-scan
_exptl_absorpt_process_details XDS
_exptl_crystal_colour plate
_exptl_crystal_density_diffrn 1.222
_exptl_crystal_density_method 'not measured'
_exptl_crystal_description colourless
_exptl_crystal_F_000 3784
_exptl_crystal_size_max 0.10
_exptl_crystal_size_mid 0.10
_exptl_crystal_size_min 0.02
_refine_diff_density_max 0.759
_refine_diff_density_min -0.324
_refine_diff_density_rms 0.083
_refine_ls_extinction_method none
_refine_ls_goodness_of_fit_ref 1.051
_refine_ls_hydrogen_treatment constr
_refine_ls_matrix_type full
_refine_ls_number_parameters 1072
_refine_ls_number_reflns 10481
_refine_ls_number_restraints 63
_refine_ls_restrained_S_all 1.054
_refine_ls_R_factor_all 0.1680
_refine_ls_R_factor_gt 0.1007
_refine_ls_shift/su_max 0.000
_refine_ls_shift/su_mean 0.000
_refine_ls_structure_factor_coef Fsqd
_refine_ls_weighting_details 'calc w=1/[\s^2^(Fo^2^)+(0.1330P)^2^+52.7850P] where P=(Fo^2^+2Fc^2^)/3'
_refine_ls_weighting_scheme calc
_refine_ls_wR_factor_gt 0.2647
_refine_ls_wR_factor_ref 0.3063
_reflns_number_gt 5890
_reflns_number_total 10481
_reflns_threshold_expression >2sigma(I)
_cod_data_source_file c5dt02504d2.cif
_cod_data_source_block cj1162
_cod_depositor_comments 'Adding full bibliography for 7035922--7035934.cif.'
_cod_original_cell_volume 9883(3)
_cod_original_sg_symbol_H-M P21/n
_cod_database_code 7035934

loop_
_symmetry_equiv_pos_as_xyz
'x, y, z'
'-x+1/2, y+1/2, -z+1/2'
'-x, -y, -z'
'x-1/2, -y-1/2, z-1/2'

loop_
_atom_site_label
_atom_site_type_symbol
_atom_site_fract_x
_atom_site_fract_y
_atom_site_fract_z
_atom_site_U_iso_or_equiv
_atom_site_adp_type
_atom_site_occupancy
_atom_site_symmetry_multiplicity
_atom_site_calc_flag
_atom_site_refinement_flags
_atom_site_disorder_assembly
_atom_site_disorder_group
Cl5 Cl 0.43641(17) 0.12570(16) 0.44067(13) 0.0689(10) Uani 1 1 d . . .
Cl1 Cl 0.15824(18) 0.25185(15) 0.28583(13) 0.0668(9) Uani 1 1 d . . .
Cl4 Cl 0.52866(17) 0.25733(16) 0.39679(13) 0.0700(10) Uani 1 1 d . . .
Cl6 Cl 0.45507(17) 0.07028(15) 0.31659(13) 0.0658(9) Uani 1 1 d . . .
P2 P 0.43717(17) 0.20175(15) 0.22283(13) 0.0541(9) Uani 1 1 d . . .
Cl2 Cl 0.31946(18) 0.33174(15) 0.27098(13) 0.0687(10) Uani 1 1 d . . .
Cl7 Cl 0.23081(18) 0.07395(15) 0.38489(14) 0.0693(10) Uani 1 1 d . . .
Cl3 Cl 0.36380(18) 0.33812(16) 0.40612(13) 0.0730(10) Uani 1 1 d . . .
Cl8 Cl 0.25548(18) 0.11365(17) 0.25633(13) 0.0730(11) Uani 1 1 d . . .
P1 P 0.24958(17) 0.21043(15) 0.46353(13) 0.0555(9) Uani 1 1 d . . .
Si1 Si 0.22908(18) 0.22873(16) 0.35276(14) 0.0548(9) Uani 1 1 d . . .
Si5 Si 0.27654(18) 0.13735(16) 0.33879(14) 0.0567(10) Uani 1 1 d . . .
Si3 Si 0.45676(18) 0.22844(17) 0.33257(13) 0.0572(10) Uani 1 1 d . . .
Si2 Si 0.34224(19) 0.28309(16) 0.34082(14) 0.0582(9) Uani 1 1 d . . .
Si4 Si 0.41075(18) 0.13889(16) 0.35641(14) 0.0573(10) Uani 1 1 d . . .
N2 N 0.5028(5) 0.2320(4) 0.2703(4) 0.055(3) Uani 1 1 d . . .
N1 N 0.1813(5) 0.2363(4) 0.4141(4) 0.051(3) Uani 1 1 d . . .
C6 C 0.0419(6) 0.2230(5) 0.4236(5) 0.053(3) Uani 1 1 d . . .
C4 C -0.0344(5) 0.3015(6) 0.4613(4) 0.061(4) Uani 1 1 d D . .
C7 C 0.0418(6) 0.1649(5) 0.3979(5) 0.051(3) Uani 1 1 d . . .
H7 H 0.0932 0.1477 0.4071 0.061 Uiso 1 1 calc R . .
C3 C 0.0260(7) 0.3350(6) 0.4577(5) 0.058(3) Uani 1 1 d . . .
H3 H 0.0211 0.3730 0.4691 0.070 Uiso 1 1 calc R . .
C5 C -0.0268(7) 0.2449(6) 0.4421(5) 0.059(3) Uani 1 1 d . . .
H5 H -0.0704 0.2210 0.4420 0.070 Uiso 1 1 calc R . .
C1 C 0.1062(6) 0.2595(6) 0.4252(4) 0.049(3) Uani 1 1 d . . .
C89 C 0.4124(7) 0.2497(6) 0.1643(4) 0.058(3) Uani 1 1 d . . .
C93 C 0.4410(7) 0.3022(6) 0.0823(5) 0.066(4) Uani 1 1 d . . .
H93 H 0.4779 0.3191 0.0599 0.079 Uiso 1 1 calc R . .
C88 C 0.4396(7) 0.0947(6) 0.1800(5) 0.060(3) Uani 1 1 d . . .
H88 H 0.3966 0.0899 0.2023 0.072 Uiso 1 1 calc R . .
C94 C 0.4644(7) 0.2728(6) 0.1300(5) 0.062(4) Uani 1 1 d . . .
H94 H 0.5178 0.2685 0.1392 0.075 Uiso 1 1 calc R . .
C91 C 0.3104(8) 0.2839(7) 0.1010(5) 0.077(4) Uani 1 1 d . . .
H91 H 0.2571 0.2878 0.0915 0.092 Uiso 1 1 calc R . .
C92 C 0.3633(8) 0.3070(6) 0.0671(5) 0.071(4) Uani 1 1 d . . .
H92 H 0.3469 0.3260 0.0336 0.085 Uiso 1 1 calc R . .
C37 C 0.3516(7) 0.2707(6) 0.5283(5) 0.069(4) Uani 1 1 d . . .
H37 H 0.3861 0.2543 0.5036 0.082 Uiso 1 1 calc R . .
C90 C 0.3355(7) 0.2547(6) 0.1497(5) 0.068(4) Uani 1 1 d . . .
H90 H 0.2990 0.2382 0.1728 0.081 Uiso 1 1 calc R . .
C14 C 0.0282(6) 0.1650(6) 0.3333(5) 0.058(3) Uani 1 1 d . . .
C44 C 0.1276(8) 0.1207(7) 0.5782(5) 0.071(4) Uani 1 1 d . . .
H44 H 0.0831 0.1242 0.5992 0.085 Uiso 1 1 calc R . .
C36 C 0.2734(6) 0.2620(6) 0.5191(5) 0.059(3) Uani 1 1 d . . .
C41 C 0.2240(7) 0.2850(6) 0.5562(5) 0.062(4) Uani 1 1 d . . .
H41 H 0.1702 0.2795 0.5500 0.074 Uiso 1 1 calc R . .
C83 C 0.4797(6) 0.1455(6) 0.1830(4) 0.052(3) Uani 1 1 d . . .
C87 C 0.4597(7) 0.0528(6) 0.1470(5) 0.066(4) Uani 1 1 d . . .
H87 H 0.4306 0.0190 0.1459 0.079 Uiso 1 1 calc R . .
C86 C 0.5219(8) 0.0578(6) 0.1147(5) 0.065(4) Uani 1 1 d . . .
H86 H 0.5361 0.0276 0.0913 0.078 Uiso 1 1 calc R . .
C71 C 0.6600(7) 0.1628(7) 0.3483(5) 0.069(4) Uani 1 1 d . . .
C8 C -0.0188(8) 0.1269(6) 0.4221(5) 0.062(4) Uani 1 1 d . . .
C40 C 0.2507(8) 0.3145(6) 0.6005(6) 0.073(4) Uani 1 1 d . . .
H40 H 0.2153 0.3289 0.6258 0.088 Uiso 1 1 calc R . .
C85 C 0.5629(7) 0.1066(7) 0.1164(5) 0.070(4) Uani 1 1 d . . .
H85 H 0.6063 0.1100 0.0943 0.084 Uiso 1 1 calc R . .
C20 C -0.1137(5) 0.3178(5) 0.4782(4) 0.070(4) Uani 1 1 d D . .
H20 H -0.1433 0.2826 0.4846 0.084 Uiso 1 1 calc R . .
C84 C 0.5429(6) 0.1510(6) 0.1496(5) 0.058(3) Uani 1 1 d . . .
H84 H 0.5715 0.1850 0.1498 0.069 Uiso 1 1 calc R . .
C45 C 0.1732(8) 0.0761(7) 0.5863(6) 0.082(4) Uani 1 1 d . . .
H45 H 0.1617 0.0491 0.6139 0.099 Uiso 1 1 calc R . .
C55 C 0.5068(9) 0.4001(6) 0.2132(6) 0.072(4) Uani 1 1 d . . .
C34 C 0.1329(10) 0.4972(7) 0.5046(6) 0.084(4) Uani 1 1 d . . .
H34 H 0.0967 0.5271 0.5049 0.100 Uiso 1 1 calc R . .
C19 C -0.0156(7) 0.2070(7) 0.3062(6) 0.074(4) Uani 1 1 d . . .
H19 H -0.0367 0.2370 0.3265 0.088 Uiso 1 1 calc R . .
C15 C 0.0571(6) 0.1212(6) 0.3024(5) 0.063(4) Uani 1 1 d . . .
H15 H 0.0869 0.0926 0.3209 0.076 Uiso 1 1 calc R . .
C35 C 0.1208(9) 0.4530(6) 0.4670(6) 0.070(4) Uani 1 1 d . . .
H35 H 0.0777 0.4539 0.4409 0.084 Uiso 1 1 calc R . .
C53 C 0.5827(7) 0.3128(7) 0.2460(5) 0.068(4) Uani 1 1 d . . .
C48 C 0.5775(7) 0.2553(7) 0.2590(5) 0.063(4) Uani 1 1 d . B .
C33 C 0.1961(10) 0.4982(7) 0.5410(7) 0.082(4) Uani 1 1 d . . .
H33 H 0.2046 0.5283 0.5668 0.098 Uiso 1 1 calc R . .
C30 C 0.1705(8) 0.4081(6) 0.4671(5) 0.060(3) Uani 1 1 d . . .
C13 C -0.0936(7) 0.1238(6) 0.4001(6) 0.073(4) Uani 1 1 d . . .
H13 H -0.1079 0.1444 0.3670 0.087 Uiso 1 1 calc R . .
C42 C 0.2096(7) 0.1563(6) 0.5080(5) 0.061(4) Uani 1 1 d . . .
C43 C 0.1441(7) 0.1622(6) 0.5395(5) 0.067(4) Uani 1 1 d . . .
H43 H 0.1117 0.1941 0.5344 0.081 Uiso 1 1 calc R . .
C2 C 0.0977(7) 0.3176(6) 0.4376(5) 0.060(3) Uani 1 1 d . . .
C23 C 0.1575(8) 0.3602(5) 0.4249(5) 0.063(4) Uani 1 1 d . . .
H23 H 0.2073 0.3395 0.4238 0.075 Uiso 1 1 calc R . .
C50 C 0.7111(8) 0.2423(8) 0.2407(6) 0.082(5) Uani 1 1 d . A .
H50 H 0.7545 0.2182 0.2403 0.099 Uiso 1 1 calc R . .
C75 C 0.6462(8) 0.1223(8) 0.4402(6) 0.087(5) Uani 1 1 d . . .
H75 H 0.6274 0.0929 0.4626 0.104 Uiso 1 1 calc R . .
C39 C 0.3284(8) 0.3249(7) 0.6108(6) 0.088(5) Uani 1 1 d . . .
H39 H 0.3464 0.3462 0.6425 0.105 Uiso 1 1 calc R . .
C76 C 0.6332(7) 0.1207(7) 0.3824(6) 0.078(4) Uani 1 1 d . . .
H76 H 0.6053 0.0901 0.3658 0.094 Uiso 1 1 calc R . .
C61 C 0.5402(10) 0.3872(8) 0.3145(6) 0.085(5) Uani 1 1 d . . .
C72 C 0.7016(8) 0.2062(8) 0.3732(6) 0.088(5) Uani 1 1 d . . .
H72 H 0.7203 0.2360 0.3512 0.106 Uiso 1 1 calc R . .
C70 C 0.6411(7) 0.1598(7) 0.2861(5) 0.068(4) Uani 1 1 d . B .
H70 H 0.5873 0.1455 0.2812 0.082 Uiso 1 1 calc R . .
C24 C 0.1411(8) 0.3860(6) 0.3662(6) 0.072(4) Uani 1 1 d . . .
C60 C 0.4415(9) 0.3982(6) 0.1794(6) 0.074(4) Uani 1 1 d . B .
H60 H 0.4080 0.3669 0.1819 0.089 Uiso 1 1 calc R . .
C31 C 0.2360(8) 0.4091(6) 0.5019(6) 0.069(4) Uani 1 1 d . . .
H31 H 0.2730 0.3799 0.5006 0.082 Uiso 1 1 calc R . .
C47 C 0.2547(7) 0.1083(6) 0.5164(5) 0.067(4) Uani 1 1 d . . .
H47 H 0.2984 0.1034 0.4949 0.080 Uiso 1 1 calc R . .
C25 C 0.1959(9) 0.4209(6) 0.3441(6) 0.077(4) Uani 1 1 d . . .
H25 H 0.2427 0.4280 0.3653 0.093 Uiso 1 1 calc R . .
C49 C 0.6411(7) 0.2200(7) 0.2591(5) 0.072(4) Uani 1 1 d . . .
C17 C 0.0017(8) 0.1624(8) 0.2172(6) 0.082(5) Uani 1 1 d . . .
H17 H -0.0051 0.1628 0.1774 0.099 Uiso 1 1 calc R . .
C73 C 0.7161(8) 0.2054(8) 0.4330(7) 0.095(5) Uani 1 1 d . . .
H73 H 0.7478 0.2336 0.4505 0.113 Uiso 1 1 calc R . .
C9 C -0.0002(9) 0.0937(7) 0.4677(6) 0.077(4) Uani 1 1 d . . .
H9 H 0.0513 0.0930 0.4829 0.093 Uiso 1 1 calc R . .
C21 C -0.1541(7) 0.3498(7) 0.4305(5) 0.101(6) Uani 1 1 d D . .
H21A H -0.1270 0.3852 0.4245 0.151 Uiso 1 1 calc R . .
H21B H -0.2070 0.3578 0.4398 0.151 Uiso 1 1 calc R . .
H21C H -0.1545 0.3270 0.3962 0.151 Uiso 1 1 calc R . .
C22 C -0.1072(7) 0.3503(6) 0.5327(5) 0.080(4) Uani 1 1 d D . .
H22A H -0.0768 0.3844 0.5278 0.121 Uiso 1 1 calc R . .
H22B H -0.0820 0.3269 0.5621 0.121 Uiso 1 1 calc R . .
H22C H -0.1586 0.3608 0.5437 0.121 Uiso 1 1 calc R . .
C38 C 0.3802(8) 0.3029(7) 0.5728(6) 0.093(5) Uani 1 1 d . . .
H38 H 0.4337 0.3101 0.5778 0.111 Uiso 1 1 calc R . .
C32 C 0.2469(10) 0.4542(8) 0.5391(6) 0.083(4) Uani 1 1 d . . .
H32 H 0.2913 0.4544 0.5641 0.100 Uiso 1 1 calc R . .
C51 C 0.7189(6) 0.2961(8) 0.2239(5) 0.085(5) Uani 1 1 d D . .
C52 C 0.6545(9) 0.3303(7) 0.2283(6) 0.085(5) Uani 1 1 d . A .
H52 H 0.6596 0.3688 0.2184 0.102 Uiso 1 1 calc R . .
C10 C -0.0556(14) 0.0610(7) 0.4921(7) 0.102(6) Uani 1 1 d . . .
H10 H -0.0421 0.0389 0.5243 0.123 Uiso 1 1 calc R . .
C58 C 0.4702(15) 0.4850(7) 0.1379(7) 0.101(6) Uani 1 1 d . B .
H58 H 0.4579 0.5136 0.1112 0.121 Uiso 1 1 calc R . .
C27 C 0.1160(11) 0.4342(8) 0.2624(6) 0.089(5) Uani 1 1 d . . .
H27 H 0.1078 0.4505 0.2263 0.107 Uiso 1 1 calc R . .
C16 C 0.0424(8) 0.1189(7) 0.2438(6) 0.077(4) Uani 1 1 d . . .
H16 H 0.0601 0.0880 0.2228 0.092 Uiso 1 1 calc R . .
C77 C 0.6920(7) 0.1157(8) 0.2605(6) 0.078(4) Uani 1 1 d . . .
C12 C -0.1479(10) 0.0918(8) 0.4248(9) 0.096(5) Uani 1 1 d . . .
H12 H -0.1995 0.0915 0.4096 0.116 Uiso 1 1 calc R . .
C82 C 0.6594(9) 0.0707(8) 0.2304(6) 0.085(5) Uani 1 1 d . B .
H82 H 0.6051 0.0681 0.2253 0.102 Uiso 1 1 calc R . .
C46 C 0.2379(8) 0.0683(7) 0.5547(6) 0.082(4) Uani 1 1 d . . .
H46 H 0.2693 0.0359 0.5599 0.098 Uiso 1 1 calc R . .
C18 C -0.0276(7) 0.2032(8) 0.2464(6) 0.083(5) Uani 1 1 d . . .
H18 H -0.0579 0.2311 0.2273 0.100 Uiso 1 1 calc R . .
C26 C 0.1831(10) 0.4458(6) 0.2913(7) 0.084(5) Uani 1 1 d . . .
H26 H 0.2202 0.4699 0.2762 0.100 Uiso 1 1 calc R . .
C74 C 0.6852(9) 0.1652(9) 0.4647(6) 0.096(5) Uani 1 1 d . . .
H74 H 0.6912 0.1672 0.5044 0.115 Uiso 1 1 calc R . .
C59 C 0.4219(11) 0.4417(7) 0.1403(6) 0.093(5) Uani 1 1 d . . .
H59 H 0.3762 0.4400 0.1168 0.112 Uiso 1 1 calc R B .
C11 C -0.1280(14) 0.0609(8) 0.4702(10) 0.110(7) Uani 1 1 d . . .
H11 H -0.1656 0.0386 0.4871 0.131 Uiso 1 1 calc R . .
C29 C 0.0746(9) 0.3762(7) 0.3327(6) 0.084(4) Uani 1 1 d . . .
H29 H 0.0372 0.3511 0.3459 0.101 Uiso 1 1 calc R . .
C57 C 0.5359(12) 0.4911(8) 0.1712(8) 0.096(6) Uani 1 1 d . . .
H57 H 0.5677 0.5234 0.1690 0.115 Uiso 1 1 calc R B .
C56 C 0.5534(9) 0.4480(7) 0.2079(6) 0.085(5) Uani 1 1 d . B .
H56 H 0.5994 0.4506 0.2310 0.102 Uiso 1 1 calc R . .
C78 C 0.7719(8) 0.1174(8) 0.2691(6) 0.093(5) Uani 1 1 d . B .
H78 H 0.7957 0.1461 0.2916 0.111 Uiso 1 1 calc R . .
C81 C 0.7057(11) 0.0289(8) 0.2075(6) 0.101(6) Uani 1 1 d . . .
H81 H 0.6825 -0.0018 0.1875 0.122 Uiso 1 1 calc R B .
C28 C 0.0606(12) 0.4017(8) 0.2808(7) 0.104(6) Uani 1 1 d . . .
H28 H 0.0137 0.3962 0.2593 0.125 Uiso 1 1 calc R . .
C66 C 0.4853(11) 0.4253(9) 0.3302(8) 0.110(6) Uani 1 1 d . B .
H66 H 0.4390 0.4302 0.3078 0.133 Uiso 1 1 calc R . .
C79 C 0.8170(9) 0.0761(11) 0.2440(8) 0.109(6) Uani 1 1 d . . .
H79 H 0.8714 0.0784 0.2478 0.131 Uiso 1 1 calc R B .
C67A C 0.8025(7) 0.3060(10) 0.2095(10) 0.070(10) Uiso 0.50 1 d PD A 2
H67A H 0.8342 0.2721 0.2019 0.084 Uiso 0.50 1 calc PR A 2
C63 C 0.6235(13) 0.4149(12) 0.3938(8) 0.132(9) Uani 1 1 d . . .
H63 H 0.6689 0.4099 0.4171 0.159 Uiso 1 1 calc R B .
C69A C 0.8354(17) 0.3481(18) 0.2532(19) 0.15(2) Uiso 0.50 1 d PD A 2
H69A H 0.8028 0.3816 0.2531 0.219 Uiso 0.50 1 calc PR A 2
H69B H 0.8875 0.3588 0.2439 0.219 Uiso 0.50 1 calc PR A 2
H69C H 0.8370 0.3307 0.2905 0.219 Uiso 0.50 1 calc PR A 2
C62 C 0.6091(10) 0.3830(8) 0.3446(7) 0.104(6) Uani 1 1 d . B .
H62 H 0.6475 0.3584 0.3322 0.124 Uiso 1 1 calc R . .
C80 C 0.7824(11) 0.0325(10) 0.2139(7) 0.108(6) Uani 1 1 d . B .
H80 H 0.8133 0.0047 0.1976 0.130 Uiso 1 1 calc R . .
C64 C 0.5662(16) 0.4553(12) 0.4069(9) 0.146(9) Uani 1 1 d . B .
H64 H 0.5769 0.4818 0.4361 0.175 Uiso 1 1 calc R . .
C65 C 0.4989(12) 0.4562(10) 0.3789(8) 0.134(8) Uani 1 1 d . . .
H65 H 0.4587 0.4785 0.3924 0.161 Uiso 1 1 calc R B .
C68A C 0.8007(13) 0.3531(11) 0.1660(11) 0.076(8) Uiso 0.50 1 d PD A 2
H68A H 0.7865 0.3885 0.1838 0.114 Uiso 0.50 1 calc PR A 2
H68B H 0.7629 0.3442 0.1354 0.114 Uiso 0.50 1 calc PR A 2
H68C H 0.8516 0.3570 0.1510 0.114 Uiso 0.50 1 calc PR A 2
C96 C 0.1769(6) 0.1098(5) 0.0890(7) 0.037(5) Uiso 0.50 1 d PD . .
C95 C 0.2175(9) 0.0567(7) 0.1114(9) 0.053(6) Uiso 0.50 1 d PD . .
H95A H 0.2694 0.0664 0.1261 0.079 Uiso 0.50 1 calc PR . .
H95B H 0.2207 0.0293 0.0809 0.079 Uiso 0.50 1 calc PR . .
H95C H 0.1885 0.0405 0.1414 0.079 Uiso 0.50 1 calc PR . .
C101 C 0.1643(9) 0.1553(7) 0.1235(5) 0.067(7) Uiso 0.50 1 d PD . .
H101 H 0.1811 0.1538 0.1620 0.080 Uiso 0.50 1 calc PR . .
C100 C 0.1273(10) 0.2030(6) 0.1022(7) 0.069(7) Uiso 0.50 1 d PD . .
H100 H 0.1188 0.2341 0.1261 0.083 Uiso 0.50 1 calc PR . .
C99 C 0.1027(9) 0.2054(6) 0.0459(7) 0.052(6) Uiso 0.50 1 d PD . .
H99 H 0.0772 0.2380 0.0312 0.062 Uiso 0.50 1 calc PR . .
C108 C 0.0964(11) 0.4552(7) 0.0817(8) 0.077(8) Uiso 0.50 1 d PD . .
H108 H 0.1171 0.4900 0.0702 0.092 Uiso 0.50 1 calc PR . .
C104 C 0.1148(13) 0.3650(8) 0.1265(9) 0.113(12) Uiso 0.50 1 d PD . .
H104 H 0.1480 0.3386 0.1453 0.135 Uiso 0.50 1 calc PR . .
C103 C 0.1425(9) 0.4159(8) 0.1092(8) 0.113(11) Uiso 0.50 1 d PD . .
C106 C -0.0103(10) 0.3919(11) 0.0881(10) 0.108(11) Uiso 0.50 1 d PD . .
H106 H -0.0631 0.3835 0.0807 0.129 Uiso 0.50 1 calc PR . .
C107 C 0.0185(11) 0.4431(10) 0.0711(9) 0.120(12) Uiso 0.50 1 d PD . .
H107 H -0.0145 0.4698 0.0524 0.144 Uiso 0.50 1 calc PR . .
C105 C 0.0368(14) 0.3526(9) 0.1157(10) 0.164(18) Uiso 0.50 1 d PD . .
H105 H 0.0164 0.3177 0.1272 0.197 Uiso 0.50 1 calc PR . .
C97 C 0.1524(11) 0.1122(7) 0.0326(7) 0.134(14) Uiso 0.50 1 d PD . .
H97 H 0.1609 0.0811 0.0087 0.161 Uiso 0.50 1 calc PR . .
C98 C 0.1154(12) 0.1601(8) 0.0113(6) 0.118(12) Uiso 0.50 1 d PD . .
H98 H 0.0988 0.1616 -0.0273 0.141 Uiso 0.50 1 calc PR . .
C102 C 0.2254(10) 0.4291(14) 0.1206(13) 0.18(2) Uiso 0.50 1 d PD . .
H10A H 0.2310 0.4581 0.1497 0.267 Uiso 0.50 1 calc PR . .
H10B H 0.2471 0.4429 0.0861 0.267 Uiso 0.50 1 calc PR . .
H10C H 0.2528 0.3951 0.1333 0.267 Uiso 0.50 1 calc PR . .
C68 C 0.8222(12) 0.3080(15) 0.1598(10) 0.088(8) Uani 0.50 1 d PDU A 1
H68D H 0.8747 0.3219 0.1567 0.132 Uiso 0.50 1 calc PR A 1
H68E H 0.7905 0.3196 0.1266 0.132 Uiso 0.50 1 calc PR A 1
H68F H 0.8229 0.2669 0.1623 0.132 Uiso 0.50 1 calc PR A 1
C67 C 0.7889(10) 0.3324(11) 0.2122(7) 0.076(7) Uani 0.50 1 d PDU A 1
H67 H 0.7730 0.3723 0.2055 0.091 Uiso 0.50 1 calc PR A 1
C69 C 0.8432(9) 0.3283(15) 0.2646(9) 0.059(7) Uani 0.50 1 d PDU A 1
H69D H 0.8311 0.2944 0.2858 0.089 Uiso 0.50 1 calc PR A 1
H69E H 0.8369 0.3615 0.2882 0.089 Uiso 0.50 1 calc PR A 1
H69F H 0.8964 0.3262 0.2535 0.089 Uiso 0.50 1 calc PR A 1
C54 C 0.5223(8) 0.3565(6) 0.2572(6) 0.070(4) Uiso 1 1 d . B 1
H54 H 0.4731 0.3356 0.2609 0.084 Uiso 1 1 calc R B 1

loop_
_atom_site_aniso_label
_atom_site_aniso_U_11
_atom_site_aniso_U_22
_atom_site_aniso_U_33
_atom_site_aniso_U_23
_atom_site_aniso_U_13
_atom_site_aniso_U_12
Cl5 0.0489(18) 0.106(3) 0.0521(19) 0.0105(18) 0.0083(14) -0.0014(18)
Cl1 0.0570(19) 0.090(3) 0.0528(19) 0.0078(18) -0.0003(15) -0.0065(18)
Cl4 0.0525(19) 0.105(3) 0.0518(19) -0.0038(18) -0.0022(15) -0.0212(18)
Cl6 0.0497(18) 0.085(3) 0.063(2) -0.0015(18) 0.0086(15) -0.0026(17)
P2 0.0393(17) 0.080(3) 0.0428(18) 0.0012(17) 0.0026(14) -0.0094(17)
Cl2 0.067(2) 0.083(3) 0.058(2) 0.0111(18) 0.0176(16) -0.0014(18)
Cl7 0.0522(19) 0.078(2) 0.078(2) 0.0070(19) 0.0069(16) -0.0059(17)
Cl3 0.062(2) 0.099(3) 0.060(2) -0.0130(19) 0.0166(16) -0.0196(19)
Cl8 0.0501(19) 0.111(3) 0.059(2) -0.023(2) 0.0074(15) -0.0115(18)
P1 0.0409(18) 0.079(3) 0.0464(18) 0.0036(17) 0.0040(14) -0.0032(17)
Si1 0.0450(19) 0.072(3) 0.048(2) 0.0020(18) 0.0035(15) -0.0056(18)
Si5 0.0392(19) 0.078(3) 0.053(2) -0.0023(19) 0.0065(15) -0.0054(18)
Si3 0.045(2) 0.083(3) 0.0435(19) 0.0011(18) 0.0029(15) -0.0103(18)
Si2 0.0481(19) 0.078(3) 0.050(2) -0.0008(19) 0.0133(15) -0.0114(19)
Si4 0.0408(19) 0.081(3) 0.050(2) 0.0018(19) 0.0037(15) -0.0049(18)
N2 0.036(5) 0.079(8) 0.048(6) 0.006(5) 0.001(4) -0.011(5)
N1 0.042(6) 0.066(7) 0.045(6) 0.001(5) 0.002(4) -0.008(5)
C6 0.044(8) 0.063(9) 0.050(7) -0.006(7) -0.015(6) -0.007(7)
C4 0.045(8) 0.087(11) 0.051(8) -0.011(7) -0.005(6) 0.008(8)
C7 0.043(7) 0.055(8) 0.054(8) 0.008(7) -0.009(6) -0.003(6)
C3 0.042(8) 0.063(9) 0.068(8) -0.015(7) -0.005(6) 0.004(7)
C5 0.038(7) 0.083(10) 0.055(8) -0.008(7) 0.004(6) -0.001(7)
C1 0.039(7) 0.072(10) 0.037(6) 0.005(6) -0.002(5) 0.004(7)
C89 0.058(9) 0.088(10) 0.030(6) -0.002(6) 0.014(6) -0.012(7)
C93 0.060(9) 0.092(11) 0.046(8) -0.003(8) 0.010(6) -0.013(8)
C88 0.052(8) 0.086(11) 0.044(8) -0.009(8) 0.009(6) -0.007(8)
C94 0.053(8) 0.085(10) 0.048(8) 0.002(7) -0.003(7) -0.007(7)
C91 0.052(8) 0.124(13) 0.052(8) 0.016(9) -0.014(7) 0.009(8)
C92 0.063(9) 0.096(11) 0.054(8) 0.009(8) 0.011(7) -0.007(8)
C37 0.052(8) 0.106(12) 0.048(8) -0.024(8) 0.007(6) -0.005(8)
C90 0.043(8) 0.095(11) 0.064(9) -0.002(8) -0.001(6) -0.011(7)
C14 0.035(7) 0.077(10) 0.062(8) 0.010(8) 0.001(6) -0.005(7)
C44 0.063(9) 0.103(12) 0.047(8) 0.013(8) 0.001(7) -0.004(9)
C36 0.030(7) 0.088(10) 0.057(8) 0.001(7) 0.000(6) -0.010(6)
C41 0.041(7) 0.096(11) 0.049(8) -0.007(8) 0.007(6) 0.016(7)
C83 0.041(7) 0.084(10) 0.032(6) -0.001(6) 0.005(5) -0.007(7)
C87 0.060(9) 0.087(11) 0.049(8) -0.007(8) 0.003(7) -0.017(8)
C86 0.064(9) 0.083(11) 0.047(8) -0.017(7) 0.007(7) 0.000(8)
C71 0.042(7) 0.110(12) 0.053(9) -0.008(9) -0.005(7) -0.005(8)
C8 0.069(10) 0.063(9) 0.056(9) -0.008(7) 0.023(7) -0.002(7)
C40 0.058(9) 0.105(12) 0.055(9) -0.006(9) -0.002(7) 0.022(8)
C85 0.040(8) 0.120(14) 0.051(8) 0.000(9) 0.010(6) -0.006(9)
C20 0.047(8) 0.089(10) 0.072(9) -0.007(8) -0.008(7) 0.013(7)
C84 0.038(7) 0.082(10) 0.053(8) -0.003(7) 0.001(6) -0.007(7)
C45 0.064(10) 0.099(13) 0.083(11) 0.034(9) 0.004(8) -0.010(9)
C55 0.078(10) 0.075(11) 0.065(9) 0.004(8) 0.014(8) -0.027(9)
C34 0.113(13) 0.079(12) 0.061(9) -0.004(9) 0.014(9) -0.011(10)
C19 0.039(7) 0.112(12) 0.069(10) -0.004(9) -0.005(6) 0.008(8)
C15 0.036(7) 0.098(11) 0.056(9) 0.004(8) 0.012(6) -0.006(7)
C35 0.085(10) 0.060(10) 0.063(9) 0.006(8) 0.006(7) -0.008(9)
C53 0.045(8) 0.110(13) 0.050(8) -0.005(8) 0.007(6) -0.041(8)
C48 0.033(8) 0.099(12) 0.059(8) -0.015(8) 0.005(6) -0.019(8)
C33 0.095(12) 0.071(11) 0.080(11) -0.022(9) 0.008(10) -0.020(10)
C30 0.064(9) 0.067(10) 0.049(8) -0.005(7) -0.001(7) -0.019(8)
C13 0.041(8) 0.083(11) 0.096(11) -0.025(9) 0.016(8) -0.009(7)
C42 0.040(7) 0.099(11) 0.044(7) -0.003(7) 0.007(6) -0.013(8)
C43 0.058(8) 0.091(11) 0.053(8) 0.008(8) 0.002(7) -0.004(7)
C2 0.059(9) 0.064(10) 0.054(8) 0.000(7) -0.006(6) -0.012(7)
C23 0.066(8) 0.065(9) 0.058(8) -0.001(7) 0.005(7) 0.005(7)
C50 0.045(9) 0.131(15) 0.071(10) 0.000(10) 0.004(7) -0.005(9)
C75 0.058(9) 0.139(15) 0.061(10) 0.003(10) -0.012(7) -0.007(10)
C39 0.068(10) 0.133(14) 0.060(9) -0.023(9) -0.018(8) 0.011(9)
C76 0.057(9) 0.119(14) 0.058(10) -0.003(9) -0.006(7) -0.012(9)
C61 0.071(10) 0.127(15) 0.058(9) 0.013(9) 0.004(9) -0.041(10)
C72 0.062(9) 0.134(15) 0.066(10) 0.002(10) -0.010(8) -0.011(10)
C70 0.047(8) 0.107(12) 0.051(8) -0.008(8) 0.001(6) -0.002(8)
C24 0.075(10) 0.073(10) 0.066(9) -0.004(8) 0.004(8) 0.001(8)
C60 0.098(12) 0.073(11) 0.053(9) 0.000(8) 0.021(8) 0.006(9)
C31 0.070(10) 0.070(10) 0.068(9) -0.009(8) 0.027(8) -0.017(8)
C47 0.056(8) 0.083(11) 0.063(9) 0.010(8) 0.017(7) 0.003(8)
C25 0.081(10) 0.089(11) 0.063(10) 0.003(8) 0.021(8) 0.003(9)
C49 0.039(8) 0.123(14) 0.055(8) 0.000(9) 0.002(6) -0.021(9)
C17 0.063(9) 0.133(15) 0.051(8) -0.017(10) -0.002(8) 0.001(10)
C73 0.057(9) 0.146(16) 0.079(12) -0.010(11) -0.009(8) -0.018(10)
C9 0.087(11) 0.091(11) 0.053(9) -0.009(9) 0.000(8) -0.001(9)
C21 0.094(11) 0.139(15) 0.068(10) -0.009(10) -0.005(9) 0.056(11)
C22 0.087(10) 0.083(11) 0.071(9) -0.008(8) 0.003(8) 0.033(8)
C38 0.052(8) 0.147(16) 0.079(10) -0.036(11) 0.005(8) 0.004(9)
C32 0.092(12) 0.094(13) 0.064(10) -0.003(9) 0.009(8) -0.024(11)
C51 0.053(10) 0.142(17) 0.060(9) 0.021(10) 0.011(7) -0.018(11)
C52 0.086(12) 0.092(12) 0.076(10) 0.024(9) -0.008(9) -0.032(10)
C10 0.160(19) 0.098(14) 0.056(10) -0.004(9) 0.060(12) -0.031(14)
C58 0.19(2) 0.047(11) 0.075(12) -0.001(9) 0.058(13) -0.019(12)
C27 0.108(14) 0.106(14) 0.053(9) -0.003(9) 0.006(10) 0.017(11)
C16 0.057(9) 0.108(13) 0.066(10) -0.021(9) 0.000(7) 0.006(9)
C77 0.044(8) 0.128(14) 0.061(9) 0.009(9) 0.000(7) 0.008(9)
C12 0.084(12) 0.083(13) 0.126(15) -0.016(11) 0.050(12) -0.027(10)
C82 0.066(10) 0.115(14) 0.072(10) -0.007(10) -0.010(8) 0.001(10)
C46 0.057(9) 0.099(12) 0.092(11) 0.037(10) 0.017(8) 0.007(8)
C18 0.051(8) 0.141(15) 0.056(9) 0.000(10) -0.008(7) 0.004(9)
C26 0.105(13) 0.079(11) 0.069(11) 0.004(9) 0.034(10) 0.014(10)
C74 0.067(10) 0.167(18) 0.054(9) 0.001(12) -0.004(8) -0.005(12)
C59 0.148(16) 0.080(12) 0.055(9) 0.001(9) 0.033(9) 0.002(12)
C11 0.118(17) 0.080(14) 0.138(19) -0.032(13) 0.077(15) -0.044(13)
C29 0.102(12) 0.087(11) 0.063(10) 0.004(9) 0.003(9) -0.011(9)
C57 0.130(16) 0.081(13) 0.082(12) -0.007(11) 0.045(11) -0.035(12)
C56 0.087(11) 0.101(13) 0.069(10) -0.002(10) 0.026(8) -0.011(10)
C78 0.054(10) 0.159(17) 0.066(9) 0.016(10) -0.003(8) 0.015(10)
C81 0.099(14) 0.140(16) 0.065(10) -0.011(10) 0.000(9) 0.040(12)
C28 0.125(15) 0.111(14) 0.075(12) 0.029(10) -0.010(10) -0.027(12)
C66 0.097(14) 0.143(17) 0.092(13) -0.025(12) 0.016(11) -0.036(13)
C79 0.051(10) 0.19(2) 0.086(12) 0.013(13) 0.002(9) 0.013(13)
C63 0.098(15) 0.22(3) 0.073(13) -0.012(15) -0.012(11) -0.077(17)
C62 0.082(12) 0.152(17) 0.077(11) -0.006(11) 0.005(10) -0.053(11)
C80 0.072(13) 0.17(2) 0.081(12) 0.010(13) 0.006(10) 0.055(13)
C64 0.124(19) 0.22(3) 0.092(15) -0.036(16) 0.000(15) -0.07(2)
C65 0.095(14) 0.21(2) 0.097(14) -0.065(15) 0.023(11) -0.064(15)
C68 0.051(13) 0.14(2) 0.074(15) -0.009(14) 0.008(11) -0.033(14)
C67 0.035(11) 0.132(19) 0.061(12) 0.003(13) 0.006(9) -0.032(12)
C69 0.020(10) 0.12(2) 0.039(12) -0.005(13) 0.011(9) -0.036(12)

loop_
_atom_type_symbol
_atom_type_description
_atom_type_scat_dispersion_real
_atom_type_scat_dispersion_imag
_atom_type_scat_source
C C 0.0033 0.0016 'International Tables Vol C Tables 4.2.6.8 and 6.1.1.4'
H H 0.0000 0.0000 'International Tables Vol C Tables 4.2.6.8 and 6.1.1.4'
N N 0.0061 0.0033 'International Tables Vol C Tables 4.2.6.8 and 6.1.1.4'
Si Si 0.0817 0.0704 'International Tables Vol C Tables 4.2.6.8 and 6.1.1.4'
P P 0.1023 0.0942 'International Tables Vol C Tables 4.2.6.8 and 6.1.1.4'
Cl Cl 0.1484 0.1585 'International Tables Vol C Tables 4.2.6.8 and 6.1.1.4'

loop_
_geom_angle_atom_site_label_1
_geom_angle_atom_site_label_2
_geom_angle_atom_site_label_3
_geom_angle
N2 P2 C83 112.0(5)
N2 P2 C89 111.1(5)
C83 P2 C89 98.3(5)
N2 P2 Si3 38.7(3)
C83 P2 Si3 130.3(4)
C89 P2 Si3 127.2(4)
N1 P1 C42 111.9(5)
N1 P1 C36 111.8(5)
C42 P1 C36 97.4(6)
N1 P1 Si1 39.4(3)
C42 P1 Si1 130.6(4)
C36 P1 Si1 128.0(4)
N1 Si1 Cl1 109.6(4)
N1 Si1 Si5 113.9(4)
Cl1 Si1 Si5 109.9(2)
N1 Si1 Si2 118.9(3)
Cl1 Si1 Si2 103.24(19)
Si5 Si1 Si2 100.55(17)
N1 Si1 P1 39.5(3)
Cl1 Si1 P1 148.97(19)
Si5 Si1 P1 87.78(16)
Si2 Si1 P1 98.03(16)
Cl7 Si5 Cl8 104.9(2)
Cl7 Si5 Si4 109.1(2)
Cl8 Si5 Si4 107.29(18)
Cl7 Si5 Si1 116.83(19)
Cl8 Si5 Si1 110.0(2)
Si4 Si5 Si1 108.30(19)
N2 Si3 Cl4 109.5(3)
N2 Si3 Si4 115.6(4)
Cl4 Si3 Si4 109.00(19)
N2 Si3 Si2 118.2(4)
Cl4 Si3 Si2 103.6(2)
Si4 Si3 Si2 99.98(17)
N2 Si3 P2 38.5(3)
Cl4 Si3 P2 147.78(18)
Si4 Si3 P2 89.73(16)
Si2 Si3 P2 98.41(16)
Cl2 Si2 Cl3 106.0(2)
Cl2 Si2 Si1 106.17(19)
Cl3 Si2 Si1 111.82(19)
Cl2 Si2 Si3 111.30(19)
Cl3 Si2 Si3 106.8(2)
Si1 Si2 Si3 114.4(2)
Cl5 Si4 Cl6 105.3(2)
Cl5 Si4 Si5 109.36(18)
Cl6 Si4 Si5 107.5(2)
Cl5 Si4 Si3 108.4(2)
Cl6 Si4 Si3 117.56(19)
Si5 Si4 Si3 108.63(19)
C48 N2 P2 127.4(7)
C48 N2 Si3 129.8(8)
P2 N2 Si3 102.8(5)
C1 N1 Si1 132.1(7)
C1 N1 P1 126.7(7)
Si1 N1 P1 101.1(5)
C5 C6 C1 117.0(11)
C5 C6 C7 119.0(10)
C1 C6 C7 123.6(11)
C3 C4 C5 117.2(9)
C3 C4 C20 127.2(11)
C5 C4 C20 115.4(11)
C6 C7 C8 111.8(10)
C6 C7 C14 113.6(10)
C8 C7 C14 107.9(9)
C4 C3 C2 124.2(12)
C6 C5 C4 123.1(11)
C6 C1 C2 120.6(11)
C6 C1 N1 118.8(11)
C2 C1 N1 120.6(10)
C90 C89 C94 118.9(12)
C90 C89 P2 115.6(9)
C94 C89 P2 124.7(10)
C94 C93 C92 119.9(12)
C87 C88 C83 122.1(12)
C89 C94 C93 121.4(12)
C92 C91 C90 119.8(12)
C91 C92 C93 119.4(12)
C38 C37 C36 121.0(12)
C89 C90 C91 120.6(12)
C15 C14 C19 119.7(12)
C15 C14 C7 119.3(11)
C19 C14 C7 120.9(12)
C45 C44 C43 121.0(13)
C41 C36 C37 118.9(12)
C41 C36 P1 127.0(9)
C37 C36 P1 113.3(9)
C40 C41 C36 120.9(12)
C88 C83 C84 117.4(11)
C88 C83 P2 116.4(9)
C84 C83 P2 125.7(11)
C88 C87 C86 120.8(13)
C85 C86 C87 119.2(13)
C72 C71 C76 118.3(13)
C72 C71 C70 122.8(14)
C76 C71 C70 118.8(13)
C9 C8 C13 116.8(13)
C9 C8 C7 120.2(13)
C13 C8 C7 123.0(13)
C41 C40 C39 122.0(13)
C86 C85 C84 121.3(12)
C21 C20 C22 113.7(11)
C21 C20 C4 108.8(7)
C22 C20 C4 109.6(7)
C85 C84 C83 119.3(12)
C44 C45 C46 121.2(14)
C60 C55 C56 116.2(14)
C60 C55 C54 120.6(13)
C56 C55 C54 122.9(14)
C33 C34 C35 120.8(16)
C14 C19 C18 117.6(14)
C14 C15 C16 120.4(13)
C30 C35 C34 120.9(14)
C48 C53 C52 115.1(14)
C48 C53 C54 125.0(11)
C52 C53 C54 119.4(15)
C49 C48 C53 121.6(12)
C49 C48 N2 119.5(13)
C53 C48 N2 118.8(12)
C34 C33 C32 117.7(14)
C31 C30 C35 119.4(13)
C31 C30 C23 119.8(13)
C35 C30 C23 120.4(12)
C12 C13 C8 121.7(16)
C47 C42 C43 118.2(12)
C47 C42 P1 115.4(9)
C43 C42 P1 125.8(12)
C44 C43 C42 119.1(13)
C1 C2 C3 117.1(11)
C1 C2 C23 122.3(11)
C3 C2 C23 120.3(12)
C2 C23 C30 116.8(11)
C2 C23 C24 110.9(11)
C30 C23 C24 108.4(11)
C51 C50 C49 123.1(14)
C74 C75 C76 120.4(16)
C40 C39 C38 118.2(13)
C75 C76 C71 121.5(14)
C62 C61 C66 120.4(17)
C62 C61 C54 123.4(17)
C66 C61 C54 115.7(14)
C71 C72 C73 118.6(15)
C71 C70 C77 109.2(11)
C71 C70 C49 110.9(12)
C77 C70 C49 116.7(11)
C29 C24 C25 116.9(14)
C29 C24 C23 124.2(13)
C25 C24 C23 118.9(13)
C55 C60 C59 121.9(16)
C30 C31 C32 118.4(14)
C46 C47 C42 121.8(12)
C24 C25 C26 120.9(15)
C48 C49 C50 118.3(15)
C48 C49 C70 122.2(11)
C50 C49 C70 119.0(14)
C18 C17 C16 120.7(14)
C74 C73 C72 120.8(15)
C8 C9 C10 121.0(16)
C37 C38 C39 118.8(13)
C33 C32 C31 122.6(15)
C50 C51 C52 115.9(10)
C50 C51 C67 132.9(15)
C52 C51 C67 109.8(16)
C50 C51 C67A 108.9(14)
C52 C51 C67A 134.9(15)
C67 C51 C67A 25.4(12)
C51 C52 C53 125.7(14)
C11 C10 C9 119.9(18)
C59 C58 C57 124.8(18)
C28 C27 C26 125.1(16)
C17 C16 C15 119.0(14)
C82 C77 C78 118.2(15)
C82 C77 C70 120.4(12)
C78 C77 C70 121.3(16)
C11 C12 C13 119.8(18)
C77 C82 C81 121.0(15)
C47 C46 C45 118.5(14)
C17 C18 C19 122.4(15)
C27 C26 C25 117.6(15)
C75 C74 C73 120.3(15)
C58 C59 C60 117.4(18)
C10 C11 C12 120.8(18)
C28 C29 C24 122.5(15)
C58 C57 C56 116.2(16)
C57 C56 C55 123.6(16)
C77 C78 C79 119.5(17)
C80 C81 C82 120.0(18)
C27 C28 C29 116.9(17)
C65 C66 C61 119.0(19)
C80 C79 C78 120.4(16)
C68A C67A C69A 89(3)
C68A C67A C51 106.4(8)
C69A C67A C51 105.8(8)
C62 C63 C64 116.7(19)
C61 C62 C63 121(2)
C81 C80 C79 120.7(17)
C65 C64 C63 121(2)
C64 C65 C66 122(2)
C101 C96 C97 119.6(6)
C101 C96 C95 121.5(14)
C97 C96 C95 118.9(14)
C96 C101 C100 120.4(6)
C101 C100 C99 120.0(6)
C98 C99 C100 119.6(6)
C103 C108 C107 118.9(6)
C103 C104 C105 118.9(6)
C104 C103 C108 122.3(5)
C104 C103 C102 119.1(7)
C108 C103 C102 118.6(7)
C105 C106 C107 121.1(6)
C106 C107 C108 119.4(6)
C106 C105 C104 119.3(6)
C96 C97 C98 119.9(6)
C99 C98 C97 120.4(6)
C68 C67 C69 114(2)
C68 C67 C51 106.3(8)
C69 C67 C51 106.1(7)
C55 C54 C53 116.9(12)
C55 C54 C61 108.1(12)
C53 C54 C61 111.5(12)

loop_
_geom_bond_atom_site_label_1
_geom_bond_atom_site_label_2
_geom_bond_distance
Cl5 Si4 2.060(4)
Cl1 Si1 2.040(4)
Cl4 Si3 2.044(4)
Cl6 Si4 2.060(5)
P2 N2 1.721(9)
P2 C83 1.823(13)
P2 C89 1.835(13)
P2 Si3 2.698(4)
Cl2 Si2 2.050(5)
Cl7 Si5 2.054(5)
Cl3 Si2 2.054(5)
Cl8 Si5 2.060(5)
P1 N1 1.740(9)
P1 C42 1.832(13)
P1 C36 1.837(13)
P1 Si1 2.683(5)
Si1 N1 1.735(9)
Si1 Si5 2.356(5)
Si1 Si2 2.390(5)
Si5 Si4 2.355(4)
Si3 N2 1.731(9)
Si3 Si4 2.357(5)
Si3 Si2 2.400(5)
N2 C48 1.455(15)
N1 C1 1.459(14)
C6 C5 1.401(16)
C6 C1 1.415(16)
C6 C7 1.512(16)
C4 C3 1.326(16)
C4 C5 1.431(17)
C4 C20 1.514(7)
C7 C8 1.530(16)
C7 C14 1.545(16)
C3 C2 1.426(16)
C1 C2 1.423(17)
C89 C90 1.371(16)
C89 C94 1.372(16)
C93 C94 1.376(17)
C93 C92 1.387(17)
C88 C87 1.330(17)
C88 C83 1.395(17)
C91 C92 1.375(17)
C91 C90 1.404(17)
C37 C38 1.379(18)
C37 C36 1.385(16)
C14 C15 1.387(17)
C14 C19 1.394(18)
C44 C45 1.333(19)
C44 C43 1.393(18)
C36 C41 1.382(16)
C41 C40 1.331(17)
C83 C84 1.401(15)
C87 C86 1.371(17)
C86 C85 1.363(18)
C71 C72 1.377(19)
C71 C76 1.388(19)
C71 C70 1.504(17)
C8 C9 1.368(18)
C8 C13 1.381(18)
C40 C39 1.386(18)
C85 C84 1.377(18)
C20 C21 1.510(8)
C20 C22 1.512(7)
C45 C46 1.404(19)
C55 C60 1.360(19)
C55 C56 1.41(2)
C55 C54 1.490(19)
C34 C33 1.37(2)
C34 C35 1.390(19)
C19 C18 1.432(18)
C15 C16 1.410(17)
C35 C30 1.375(18)
C53 C48 1.406(19)
C53 C52 1.406(18)
C53 C54 1.514(19)
C48 C49 1.392(19)
C33 C32 1.38(2)
C30 C31 1.374(18)
C30 C23 1.529(17)
C13 C12 1.37(2)
C42 C47 1.393(17)
C42 C43 1.409(16)
C2 C23 1.498(17)
C23 C24 1.543(18)
C50 C51 1.35(2)
C50 C49 1.423(18)
C75 C74 1.34(2)
C75 C76 1.385(18)
C39 C38 1.417(18)
C61 C62 1.37(2)
C61 C66 1.38(2)
C61 C54 1.57(2)
C72 C73 1.44(2)
C70 C77 1.524(19)
C70 C49 1.57(2)
C24 C29 1.390(19)
C24 C25 1.391(19)
C60 C59 1.42(2)
C31 C32 1.399(19)
C47 C46 1.362(18)
C25 C26 1.400(19)
C17 C18 1.31(2)
C17 C16 1.39(2)
C73 C74 1.35(2)
C9 C10 1.39(2)
C51 C52 1.39(2)
C51 C67 1.535(8)
C51 C67A 1.535(8)
C10 C11 1.34(3)
C58 C59 1.33(2)
C58 C57 1.36(2)
C27 C28 1.33(2)
C27 C26 1.35(2)
C77 C82 1.39(2)
C77 C78 1.398(19)
C12 C11 1.34(3)
C82 C81 1.41(2)
C29 C28 1.39(2)
C57 C56 1.37(2)
C78 C79 1.41(2)
C81 C80 1.34(2)
C66 C65 1.38(2)
C79 C80 1.38(3)
C67A C68A 1.525(8)
C67A C69A 1.534(8)
C63 C62 1.41(2)
C63 C64 1.43(3)
C64 C65 1.32(3)
C96 C101 1.385(7)
C96 C97 1.390(7)
C96 C95 1.529(8)
C101 C100 1.388(7)
C100 C99 1.389(7)
C99 C98 1.384(7)
C108 C103 1.376(7)
C108 C107 1.398(7)
C104 C103 1.375(7)
C104 C105 1.401(7)
C103 C102 1.490(6)
C106 C105 1.384(7)
C106 C107 1.387(7)
C97 C98 1.391(7)
C68 C67 1.524(8)
C67 C69 1.529(8)
